data_4030315
loop_
_publ_author_name
'Singh, Radhey Mohan'
'Bharadwaj, Kishor Chandra'
'Tiwari, Dharmendra Kumar'

_publ_section_title
;
 Morita-Baylis-Hillman reaction of acrylamide with isatin derivatives.
;
_journal_name_full 'Beilstein journal of organic chemistry'
_journal_page_first 2975
_journal_page_last 2980
_journal_paper_doi 10.3762/bjoc.10.315
_journal_volume 10
_journal_year 2014
_chemical_formula_sum 'C18 H15 Br N2 O3'
_chemical_formula_weight 405.24
_chemical_name_systematic
;
 ?
;
_space_group_IT_number 14
_symmetry_cell_setting monoclinic
_symmetry_space_group_name_Hall '-P 2ybc'
_symmetry_space_group_name_H-M 'P 1 21/c 1'
_atom_sites_solution_hydrogens geom
_atom_sites_solution_primary direct
_atom_sites_solution_secondary difmap
_audit_creation_method SHELXL-97
_cell_angle_alpha 90.00
_cell_angle_beta 92.293(7)
_cell_angle_gamma 90.00
_cell_formula_units_Z 4
_cell_length_a 13.5133(16)
_cell_length_b 13.5483(8)
_cell_length_c 9.6825(5)
_cell_measurement_temperature 293(2)
_cell_volume 1771.3(3)
_computing_structure_refinement 'SHELXL-97 (Sheldrick, 1997)'
_diffrn_ambient_temperature 293(2)
_diffrn_measured_fraction_theta_full 0.998
_diffrn_measured_fraction_theta_max 0.864
_diffrn_radiation_monochromator graphite
_diffrn_radiation_source 'fine-focus sealed tube'
_diffrn_radiation_type MoK\a
_diffrn_radiation_wavelength 0.71073
_diffrn_reflns_av_R_equivalents 0.0612
_diffrn_reflns_av_sigmaI/netI 0.1510
_diffrn_reflns_limit_h_max 17
_diffrn_reflns_limit_h_min -17
_diffrn_reflns_limit_k_max 16
_diffrn_reflns_limit_k_min -17
_diffrn_reflns_limit_l_max 8
_diffrn_reflns_limit_l_min -13
_diffrn_reflns_number 8479
_diffrn_reflns_theta_full 25.00
_diffrn_reflns_theta_max 28.95
_diffrn_reflns_theta_min 2.95
_exptl_absorpt_coefficient_mu 2.346
_exptl_crystal_density_diffrn 1.520
_exptl_crystal_density_method 'not measured'
_exptl_crystal_description rectangular
_exptl_crystal_F_000 728
_refine_diff_density_max 0.320
_refine_diff_density_min -0.516
_refine_diff_density_rms 0.068
_refine_ls_extinction_method none
_refine_ls_goodness_of_fit_ref 0.943
_refine_ls_hydrogen_treatment mixed
_refine_ls_matrix_type full
_refine_ls_number_parameters 238
_refine_ls_number_reflns 4053
_refine_ls_number_restraints 0
_refine_ls_restrained_S_all 0.943
_refine_ls_R_factor_all 0.2039
_refine_ls_R_factor_gt 0.0639
_refine_ls_shift/su_max 0.000
_refine_ls_shift/su_mean 0.000
_refine_ls_structure_factor_coef Fsqd
_refine_ls_weighting_details 'calc w=1/[\s^2^(Fo^2^)+(0.0442P)^2^+0.0000P] where P=(Fo^2^+2Fc^2^)/3'
_refine_ls_weighting_scheme calc
_refine_ls_wR_factor_gt 0.1060
_refine_ls_wR_factor_ref 0.1475
_reflns_number_gt 1533
_reflns_number_total 4053
_reflns_threshold_expression >2sigma(I)
_cod_data_source_file 1860-5397-10-315-S2.cif
_cod_data_source_block kcb-1
_cod_depositor_comments 'Adding full bibliography for 4030315.cif.'
_cod_original_sg_symbol_H-M P21/c
_cod_original_formula_sum 'C18 H15 Br1 N2 O3'
_cod_database_code 4030315

loop_
_symmetry_equiv_pos_as_xyz
'x, y, z'
'-x, y+1/2, -z+1/2'
'-x, -y, -z'
'x, -y-1/2, z-1/2'

loop_
_atom_site_label
_atom_site_type_symbol
_atom_site_fract_x
_atom_site_fract_y
_atom_site_fract_z
_atom_site_U_iso_or_equiv
_atom_site_adp_type
_atom_site_occupancy
_atom_site_symmetry_multiplicity
_atom_site_calc_flag
_atom_site_refinement_flags
C C 0.5977(4) 0.3665(4) 0.1395(5) 0.0458(15) Uani 1 1 d .
C22 C 1.0077(5) 0.0947(6) 0.1551(6) 0.074(2) Uani 1 1 d .
H22 H 1.0491 0.1006 0.0810 0.089 Uiso 1 1 calc R
C21 C 1.0016(5) 0.0060(5) 0.2216(6) 0.076(2) Uani 1 1 d .
H21 H 1.0387 -0.0477 0.1936 0.091 Uiso 1 1 calc R
O11 O 0.4636(5) 0.3620(4) 0.5043(5) 0.0782(17) Uani 1 1 d .
H2 H 0.817(4) 0.236(4) 0.427(5) 0.053(18) Uiso 1 1 d .
H13 H 0.488(5) 0.314(5) 0.538(6) 0.08(3) Uiso 1 1 d .
H12 H 0.448(5) 0.395(5) 0.559(6) 0.07(3) Uiso 1 1 d .
Br Br 0.81831(6) 0.78986(5) 0.12632(6) 0.0907(4) Uani 1 1 d .
O002 O 0.5661(3) 0.4737(2) 0.3288(3) 0.0486(10) Uani 1 1 d .
H002 H 0.5457 0.4296 0.3781 0.073 Uiso 1 1 calc R
O003 O 0.5605(3) 0.2866(3) 0.1628(3) 0.0571(11) Uani 1 1 d .
C004 C 0.7316(4) 0.6044(4) 0.1938(5) 0.0483(15) Uani 1 1 d .
H004 H 0.7552 0.6159 0.2839 0.058 Uiso 1 1 calc R
N005 N 0.5983(3) 0.4119(3) 0.0143(3) 0.0443(12) Uani 1 1 d .
C006 C 0.6473(4) 0.5031(4) 0.0249(4) 0.0435(14) Uani 1 1 d .
O007 O 0.7924(3) 0.3169(2) 0.1445(3) 0.0509(11) Uani 1 1 d .
N008 N 0.8324(3) 0.2446(3) 0.3500(4) 0.0430(13) Uani 1 1 d .
C009 C 0.7856(4) 0.3136(3) 0.2711(5) 0.0364(13) Uani 1 1 d .
C012 C 0.6446(4) 0.4370(3) 0.2498(4) 0.0382(13) Uani 1 1 d .
C013 C 0.6618(5) 0.5708(4) -0.0776(5) 0.0598(18) Uani 1 1 d .
H013 H 0.6386 0.5592 -0.1679 0.072 Uiso 1 1 calc R
C014 C 0.8911(4) 0.1658(4) 0.3039(4) 0.0398(13) Uani 1 1 d .
C016 C 0.7475(5) 0.6722(4) 0.0882(5) 0.0564(16) Uani 1 1 d .
C017 C 0.7240(4) 0.3864(3) 0.3412(4) 0.0381(13) Uani 1 1 d .
C018 C 0.5661(4) 0.3651(4) -0.1144(4) 0.0580(17) Uani 1 1 d .
H01A H 0.5733 0.4106 -0.1894 0.087 Uiso 1 1 calc R
H01B H 0.4978 0.3461 -0.1098 0.087 Uiso 1 1 calc R
H01C H 0.6058 0.3076 -0.1292 0.087 Uiso 1 1 calc R
C020 C 0.6800(4) 0.5204(4) 0.1596(4) 0.0392(13) Uani 1 1 d .
C021 C 0.9541(4) 0.1755(4) 0.1950(5) 0.0530(15) Uani 1 1 d .
H021 H 0.9599 0.2356 0.1498 0.064 Uiso 1 1 calc R
C024 C 0.8852(4) 0.0758(4) 0.3707(5) 0.0521(15) Uani 1 1 d .
H024 H 0.8436 0.0685 0.4441 0.063 Uiso 1 1 calc R
C026 C 0.9408(5) -0.0024(4) 0.3288(6) 0.0722(19) Uani 1 1 d .
H026 H 0.9366 -0.0625 0.3748 0.087 Uiso 1 1 calc R
C027 C 0.7109(5) 0.6550(4) -0.0434(5) 0.0659(19) Uani 1 1 d .
H027 H 0.7200 0.7024 -0.1112 0.079 Uiso 1 1 calc R
C028 C 0.7388(4) 0.4127(4) 0.4711(5) 0.0613(18) Uani 1 1 d .
H02A H 0.7905 0.3850 0.5241 0.074 Uiso 1 1 calc R
H02B H 0.6974 0.4591 0.5099 0.074 Uiso 1 1 calc R

loop_
_atom_site_aniso_label
_atom_site_aniso_U_11
_atom_site_aniso_U_22
_atom_site_aniso_U_33
_atom_site_aniso_U_23
_atom_site_aniso_U_13
_atom_site_aniso_U_12
C 0.061(4) 0.036(3) 0.041(3) 0.004(3) 0.006(3) 0.013(3)
C22 0.058(5) 0.103(6) 0.063(4) -0.010(4) 0.026(3) 0.017(4)
C21 0.073(6) 0.071(5) 0.083(5) -0.016(4) 0.013(4) 0.031(4)
O11 0.117(5) 0.046(3) 0.073(3) 0.006(3) 0.011(3) 0.015(3)
Br 0.1324(8) 0.0576(5) 0.0841(5) 0.0034(4) 0.0294(4) -0.0316(5)
O002 0.065(3) 0.038(2) 0.0438(19) 0.0077(16) 0.0151(18) 0.012(2)
O003 0.089(3) 0.034(2) 0.048(2) 0.0039(18) -0.004(2) -0.008(2)
C004 0.069(4) 0.039(3) 0.037(3) -0.003(3) 0.005(3) 0.000(3)
N005 0.067(4) 0.036(3) 0.029(2) -0.0007(19) -0.002(2) 0.006(2)
C006 0.063(4) 0.037(3) 0.031(3) 0.002(2) 0.011(3) 0.011(3)
O007 0.079(3) 0.049(2) 0.0257(18) 0.0026(15) 0.0096(17) 0.011(2)
N008 0.060(4) 0.045(3) 0.024(2) 0.005(2) 0.007(2) 0.010(3)
C009 0.048(4) 0.029(3) 0.032(3) -0.003(2) 0.005(2) -0.006(3)
C012 0.060(4) 0.026(3) 0.029(2) 0.001(2) 0.007(3) -0.002(3)
C013 0.100(6) 0.053(4) 0.027(3) 0.007(3) 0.007(3) 0.007(4)
C014 0.044(4) 0.040(3) 0.035(3) -0.006(2) -0.004(3) 0.005(3)
C016 0.083(5) 0.037(3) 0.050(3) -0.002(3) 0.022(3) 0.001(3)
C017 0.062(4) 0.028(3) 0.025(2) 0.008(2) 0.002(2) 0.002(3)
C018 0.082(5) 0.056(4) 0.035(3) -0.007(3) -0.008(3) 0.012(4)
C020 0.053(4) 0.030(3) 0.035(3) 0.001(2) 0.008(2) 0.007(3)
C021 0.053(4) 0.058(4) 0.049(3) 0.006(3) 0.010(3) 0.003(3)
C024 0.062(5) 0.044(4) 0.051(3) 0.005(3) 0.009(3) 0.007(3)
C026 0.095(6) 0.044(4) 0.079(4) 0.001(3) 0.019(4) 0.024(4)
C027 0.103(6) 0.049(4) 0.048(4) 0.013(3) 0.026(3) -0.002(4)
C028 0.089(5) 0.054(4) 0.039(3) -0.008(3) -0.009(3) 0.030(4)

loop_
_atom_type_symbol
_atom_type_description
_atom_type_scat_dispersion_real
_atom_type_scat_dispersion_imag
_atom_type_scat_source
C C 0.0033 0.0016 'International Tables Vol C Tables 4.2.6.8 and 6.1.1.4'
H H 0.0000 0.0000 'International Tables Vol C Tables 4.2.6.8 and 6.1.1.4'
N N 0.0061 0.0033 'International Tables Vol C Tables 4.2.6.8 and 6.1.1.4'
O O 0.0106 0.0060 'International Tables Vol C Tables 4.2.6.8 and 6.1.1.4'
Br Br -0.2901 2.4595 'International Tables Vol C Tables 4.2.6.8 and 6.1.1.4'

loop_
_geom_angle_atom_site_label_1
_geom_angle_atom_site_label_2
_geom_angle_atom_site_label_3
_geom_angle
O003 C N005 125.8(5)
O003 C C012 125.5(4)
N005 C C012 108.5(4)
C21 C22 C021 121.6(5)
C21 C22 H22 119.2
C021 C22 H22 119.2
C026 C21 C22 119.0(6)
C026 C21 H21 120.5
C22 C21 H21 120.5
H13 O11 H12 109(7)
C012 O002 H002 109.5
C020 C004 C016 117.5(4)
C020 C004 H004 121.3
C016 C004 H004 121.3
C N005 C006 110.7(4)
C N005 C018 123.8(4)
C006 N005 C018 124.9(4)
C013 C006 C020 121.4(5)
C013 C006 N005 128.0(4)
C020 C006 N005 110.5(4)
C009 N008 C014 127.0(4)
C009 N008 H2 120(4)
C014 N008 H2 111(4)
O007 C009 N008 122.4(4)
O007 C009 C017 120.0(5)
N008 C009 C017 117.6(4)
O002 C012 C020 108.0(4)
O002 C012 C017 111.6(3)
C020 C012 C017 116.0(4)
O002 C012 C 107.0(4)
C020 C012 C 101.1(4)
C017 C012 C 112.4(4)
C027 C013 C006 118.0(5)
C027 C013 H013 121.0
C006 C013 H013 121.0
C024 C014 C021 119.1(5)
C024 C014 N008 118.4(5)
C021 C014 N008 122.5(5)
C027 C016 C004 120.6(5)
C027 C016 Br 119.2(4)
C004 C016 Br 120.2(4)
C028 C017 C009 123.8(5)
C028 C017 C012 120.6(5)
C009 C017 C012 115.5(4)
N005 C018 H01A 109.5
N005 C018 H01B 109.5
H01A C018 H01B 109.5
N005 C018 H01C 109.5
H01A C018 H01C 109.5
H01B C018 H01C 109.5
C004 C020 C006 120.7(4)
C004 C020 C012 130.5(4)
C006 C020 C012 108.8(4)
C22 C021 C014 119.0(5)
C22 C021 H021 120.5
C014 C021 H021 120.5
C026 C024 C014 120.1(5)
C026 C024 H024 119.9
C014 C024 H024 119.9
C21 C026 C024 121.2(6)
C21 C026 H026 119.4
C024 C026 H026 119.4
C013 C027 C016 121.8(5)
C013 C027 H027 119.1
C016 C027 H027 119.1
C017 C028 H02A 120.0
C017 C028 H02B 120.0
H02A C028 H02B 120.0

loop_
_geom_bond_atom_site_label_1
_geom_bond_atom_site_label_2
_geom_bond_distance
C O003 1.218(6)
C N005 1.360(5)
C C012 1.550(7)
C22 C21 1.368(8)
C22 C021 1.376(8)
C22 H22 0.9300
C21 C026 1.354(7)
C21 H21 0.9300
O11 H13 0.80(6)
O11 H12 0.73(5)
Br C016 1.888(6)
O002 C012 1.423(5)
O002 H002 0.8200
C004 C020 1.369(6)
C004 C016 1.397(6)
C004 H004 0.9300
N005 C006 1.404(6)
N005 C018 1.449(5)
C006 C013 1.371(6)
C006 C020 1.380(6)
O007 C009 1.234(5)
N008 C009 1.348(6)
N008 C014 1.412(6)
N008 H2 0.79(4)
C009 C017 1.474(7)
C012 C020 1.517(6)
C012 C017 1.527(6)
C013 C027 1.354(7)
C013 H013 0.9300
C014 C024 1.383(6)
C014 C021 1.388(6)
C016 C027 1.369(7)
C017 C028 1.314(5)
C018 H01A 0.9600
C018 H01B 0.9600
C018 H01C 0.9600
C021 H021 0.9300
C024 C026 1.370(7)
C024 H024 0.9300
C026 H026 0.9300
C027 H027 0.9300
C028 H02A 0.9300
C028 H02B 0.9300

loop_
_geom_torsion_atom_site_label_1
_geom_torsion_atom_site_label_2
_geom_torsion_atom_site_label_3
_geom_torsion_atom_site_label_4
_geom_torsion
C021 C22 C21 C026 0.4(10)
O003 C N005 C006 179.7(5)
C012 C N005 C006 4.5(6)
O003 C N005 C018 -8.9(8)
C012 C N005 C018 175.8(4)
C N005 C006 C013 -179.0(5)
C018 N005 C006 C013 9.8(9)
C N005 C006 C020 -0.4(6)
C018 N005 C006 C020 -171.6(4)
C014 N008 C009 O007 -2.6(8)
C014 N008 C009 C017 176.9(5)
O003 C C012 O002 -68.7(6)
N005 C C012 O002 106.6(4)
O003 C C012 C020 178.4(5)
N005 C C012 C020 -6.3(5)
O003 C C012 C017 54.1(7)
N005 C C012 C017 -130.6(4)
C020 C006 C013 C027 1.0(8)
N005 C006 C013 C027 179.5(6)
C009 N008 C014 C024 -142.2(5)
C009 N008 C014 C021 37.9(8)
C020 C004 C016 C027 1.0(8)
C020 C004 C016 Br -179.8(4)
O007 C009 C017 C028 -154.2(5)
N008 C009 C017 C028 26.2(8)
O007 C009 C017 C012 21.2(7)
N008 C009 C017 C012 -158.3(4)
O002 C012 C017 C028 -27.8(6)
C020 C012 C017 C028 96.4(6)
C C012 C017 C028 -148.0(5)
O002 C012 C017 C009 156.7(4)
C020 C012 C017 C009 -79.2(5)
C C012 C017 C009 36.4(6)
C016 C004 C020 C006 1.5(8)
C016 C004 C020 C012 -175.2(5)
C013 C006 C020 C004 -2.6(8)
N005 C006 C020 C004 178.7(5)
C013 C006 C020 C012 174.8(5)
N005 C006 C020 C012 -3.9(6)
O002 C012 C020 C004 70.9(7)
C017 C012 C020 C004 -55.1(7)
C C012 C020 C004 -176.9(6)
O002 C012 C020 C006 -106.1(4)
C017 C012 C020 C006 127.8(4)
C C012 C020 C006 6.0(5)
C21 C22 C021 C014 -1.2(9)
C024 C014 C021 C22 1.1(8)
N008 C014 C021 C22 -179.1(5)
C021 C014 C024 C026 -0.3(8)
N008 C014 C024 C026 179.8(5)
C22 C21 C026 C024 0.4(10)
C014 C024 C026 C21 -0.4(10)
C006 C013 C027 C016 1.5(9)
C004 C016 C027 C013 -2.6(9)
Br C016 C027 C013 178.3(5)
